data_2205569
loop_
_publ_author_name
'Yoriko Sonoda'
'Yuji Kawanishi'
'Midori Goto'

_publ_section_title
;
 (<i>E</i>,<i>E</i>,<i>E</i>)-1,6-Bis(4-nitrophenyl)hexa-1,3,5-triene
;
_journal_issue 4
_journal_name_full 'Acta Crystallographica Section E'
_journal_page_first o1200
_journal_page_last o1202
_journal_paper_doi 10.1107/S1600536805009736
_journal_volume 61
_journal_year 2005
_chemical_formula_iupac 'C18 H14 N2 O4'
_chemical_formula_moiety 'C18 H14 N2 O4'
_chemical_formula_sum 'C18 H14 N2 O4'
_chemical_formula_weight 322.31
_chemical_melting_point 513.5(5)
_chemical_name_systematic
;
(E,E,E)-1,6-Bis(4-nitrophenyl)hexa-1,3,5-triene
;
_space_group_IT_number 14
_symmetry_cell_setting monoclinic
_symmetry_space_group_name_Hall '-P 2ybc'
_symmetry_space_group_name_H-M 'P 1 21/c 1'
_atom_sites_solution_hydrogens geom
_atom_sites_solution_primary direct
_atom_sites_solution_secondary difmap
_cell_angle_alpha 90.00
_cell_angle_beta 95.555(2)
_cell_angle_gamma 90.00
_cell_formula_units_Z 4
_cell_length_a 3.8710(4)
_cell_length_b 21.440(2)
_cell_length_c 18.7091(19)
_cell_measurement_reflns_used 3502
_cell_measurement_temperature 183(2)
_cell_measurement_theta_max 28.127
_cell_measurement_theta_min 2.188
_cell_volume 1545.5(3)
_computing_cell_refinement SMART
_computing_data_collection 'SMART (Bruker, 2001)'
_computing_data_reduction 'SAINT (Bruker, 2001)'
_computing_molecular_graphics 'TEXSAN (Molecular Structure Corporation, 1999)'
_computing_publication_material SHELXTL
_computing_structure_refinement SHELXTL
_computing_structure_solution 'SHELXTL (Sheldrick, 2000)'
_diffrn_ambient_temperature 183(2)
_diffrn_detector_area_resol_mean 8.366
_diffrn_measured_fraction_theta_full 0.990
_diffrn_measured_fraction_theta_max 0.916
_diffrn_measurement_device_type 'Bruker SMART CCD area-detector'
_diffrn_measurement_method '\f and \w'
_diffrn_radiation_monochromator graphite
_diffrn_radiation_source 'rotating anode'
_diffrn_radiation_type 'Mo K\a'
_diffrn_radiation_wavelength 0.71073
_diffrn_reflns_av_R_equivalents 0.0257
_diffrn_reflns_av_sigmaI/netI 0.0274
_diffrn_reflns_limit_h_max 5
_diffrn_reflns_limit_h_min -5
_diffrn_reflns_limit_k_max 20
_diffrn_reflns_limit_k_min -28
_diffrn_reflns_limit_l_max 23
_diffrn_reflns_limit_l_min -22
_diffrn_reflns_number 9325
_diffrn_reflns_theta_full 27.18
_diffrn_reflns_theta_max 28.24
_diffrn_reflns_theta_min 1.45
_diffrn_standards_decay_% 0.0
_diffrn_standards_interval_time 1140
_diffrn_standards_number 55
_exptl_absorpt_coefficient_mu 0.100
_exptl_absorpt_correction_T_max 0.9980
_exptl_absorpt_correction_T_min 0.9088
_exptl_absorpt_correction_type multi-scan
_exptl_absorpt_process_details '(SADABS; Sheldrick, 1996)'
_exptl_crystal_colour yellow
_exptl_crystal_density_diffrn 1.385
_exptl_crystal_density_meas ?
_exptl_crystal_density_method .
_exptl_crystal_description needle
_exptl_crystal_F_000 672
_exptl_crystal_size_max 0.30
_exptl_crystal_size_mid 0.25
_exptl_crystal_size_min 0.02
_refine_diff_density_max 0.239
_refine_diff_density_min -0.196
_refine_ls_extinction_coef 0.0075(15)
_refine_ls_extinction_expression Fc^*^=kFc[1+0.001xFc^2^\l^3^/sin(2\q)]^-1/4^
_refine_ls_extinction_method 'SHELXTL (Sheldrick, 2000)'
_refine_ls_goodness_of_fit_ref 1.063
_refine_ls_hydrogen_treatment constr
_refine_ls_matrix_type full
_refine_ls_number_parameters 218
_refine_ls_number_reflns 3490
_refine_ls_number_restraints 0
_refine_ls_restrained_S_all 1.063
_refine_ls_R_factor_all 0.0585
_refine_ls_R_factor_gt 0.0400
_refine_ls_shift/su_max 0.002
_refine_ls_shift/su_mean 0.001
_refine_ls_structure_factor_coef Fsqd
_refine_ls_weighting_details 'calc w = 1/[\s^2^(Fo^2^)+(0.0743P)^2^+0.088P] where P = (Fo^2^+2Fc^2^)/3'
_refine_ls_weighting_scheme calc
_refine_ls_wR_factor_gt 0.1047
_refine_ls_wR_factor_ref 0.1258
_reflns_number_gt 2640
_reflns_number_total 3490
_reflns_threshold_expression I>2\s(I)
_cod_data_source_file ob6494.cif
_cod_data_source_block I
_cod_depositor_comments
;
The following automatic conversions were performed:
'_symmetry_cell_setting' value 'Monoclinic' changed to 'monoclinic'
according to '/home/saulius/struct/CIF-dictionaries/cif_core.dic'
dictionary named 'cif_core.dic' version 2.4.1 from 2010-06-29.

Automatic conversion script
Id: cif_fix_enum 1527 2010-12-29 10:47:43Z saulius 

The following automatic conversions were performed:

'_chemical_melting_point' value '513-514 K' was changed to '513.5(5)'
- the average value was taken and precision was estimated.

Automatic conversion script
Id: cif_fix_values 1646 2011-03-28 12:23:43Z adriana 

The following automatic conversions were performed:

'_chemical_melting_point' value '513-514 K' was changed to '513.5(5)'
- the average value was taken and precision was
estimated.

'_symmetry_cell_setting' value 'Monoclinic' changed to
'monoclinic' according to
/home/saulius/struct/CIF-dictionaries/cif_core.dic dictionary named
'cif_core.dic' version 2.4.1 from 2010-06-29.

Automatic conversion script
Id: cif_fix_values 1715 2011-07-08 13:25:40Z adriana 
;
_cod_original_cell_volume 1545.4(3)
_cod_original_sg_symbol_H-M P21/c
_cod_database_code 2205569
_cod_database_fobs_code 2205569

loop_
_symmetry_equiv_pos_as_xyz
x,y,z
-x,y+1/2,-z+1/2
-x,-y,-z
x,-y-1/2,z-1/2

loop_
_atom_site_label
_atom_site_fract_x
_atom_site_fract_y
_atom_site_fract_z
_atom_site_U_iso_or_equiv
_atom_site_adp_type
_atom_site_calc_flag
_atom_site_refinement_flags
_atom_site_occupancy
_atom_site_type_symbol
C1 1.3424(3) 0.59348(6) 0.59861(8) 0.0368(3) Uani d . 1 C
C2 1.2112(4) 0.57741(7) 0.52994(8) 0.0411(3) Uani d . 1 C
H2 1.2433 0.5365 0.5122 0.049 Uiso calc R 1 H
C3 1.0328(4) 0.62165(6) 0.48752(8) 0.0383(3) Uani d . 1 C
H3 0.9380 0.6107 0.4404 0.046 Uiso calc R 1 H
C4 0.9889(3) 0.68226(6) 0.51257(7) 0.0312(3) Uani d . 1 C
C5 1.1238(3) 0.69624(6) 0.58283(7) 0.0351(3) Uani d . 1 C
H5 1.0933 0.7370 0.6010 0.042 Uiso calc R 1 H
C6 1.2997(3) 0.65251(6) 0.62640(7) 0.0376(3) Uani d . 1 C
H6 1.3889 0.6626 0.6741 0.045 Uiso calc R 1 H
C7 0.8069(3) 0.72819(6) 0.46529(7) 0.0342(3) Uani d . 1 C
H7 0.6665 0.7127 0.4247 0.041 Uiso calc R 1 H
C8 0.8196(3) 0.79021(6) 0.47386(7) 0.0351(3) Uani d . 1 C
H8 0.9540 0.8061 0.5151 0.042 Uiso calc R 1 H
C9 0.6449(3) 0.83450(7) 0.42533(7) 0.0366(3) Uani d . 1 C
H9 0.5023 0.8192 0.3850 0.044 Uiso calc R 1 H
C10 0.6736(3) 0.89643(6) 0.43431(7) 0.0364(3) Uani d . 1 C
H10 0.8143 0.9109 0.4754 0.044 Uiso calc R 1 H
C11 0.5088(3) 0.94263(6) 0.38688(7) 0.0356(3) Uani d . 1 C
H11 0.3669 0.9289 0.3456 0.043 Uiso calc R 1 H
C12 0.5458(3) 1.00413(6) 0.39816(7) 0.0348(3) Uani d . 1 C
H12 0.6851 1.0162 0.4405 0.042 Uiso calc R 1 H
C13 0.3969(3) 1.05453(6) 0.35289(7) 0.0309(3) Uani d . 1 C
C14 0.1893(3) 1.04421(6) 0.28848(7) 0.0335(3) Uani d . 1 C
H14 0.1388 1.0026 0.2733 0.040 Uiso calc R 1 H
C15 0.0565(3) 1.09322(6) 0.24656(7) 0.0346(3) Uani d . 1 C
H15 -0.0838 1.0857 0.2029 0.042 Uiso calc R 1 H
C16 0.1322(3) 1.15352(6) 0.26948(7) 0.0330(3) Uani d . 1 C
C17 0.3357(3) 1.16595(6) 0.33257(7) 0.0346(3) Uani d . 1 C
H17 0.3859 1.2077 0.3472 0.042 Uiso calc R 1 H
C18 0.4648(3) 1.11635(6) 0.37400(7) 0.0338(3) Uani d . 1 C
H18 0.6029 1.1243 0.4178 0.041 Uiso calc R 1 H
N1 1.5364(3) 0.54706(6) 0.64365(8) 0.0488(3) Uani d . 1 N
N2 -0.0165(3) 1.20575(6) 0.22655(6) 0.0422(3) Uani d . 1 N
O1 1.5715(4) 0.49480(6) 0.61881(8) 0.0742(4) Uani d . 1 O
O2 1.6594(3) 0.56252(6) 0.70385(7) 0.0640(4) Uani d . 1 O
O3 -0.2134(3) 1.19414(6) 0.17311(6) 0.0576(3) Uani d . 1 O
O4 0.0580(4) 1.25883(5) 0.24665(7) 0.0678(4) Uani d . 1 O

loop_
_atom_site_aniso_label
_atom_site_aniso_U_11
_atom_site_aniso_U_22
_atom_site_aniso_U_33
_atom_site_aniso_U_12
_atom_site_aniso_U_13
_atom_site_aniso_U_23
C1 0.0332(6) 0.0355(7) 0.0426(8) 0.0036(5) 0.0078(6) 0.0109(6)
C2 0.0471(8) 0.0300(7) 0.0470(8) 0.0017(6) 0.0094(6) 0.0010(6)
C3 0.0423(7) 0.0356(7) 0.0368(7) -0.0023(6) 0.0033(6) -0.0020(6)
C4 0.0262(6) 0.0329(7) 0.0347(7) -0.0017(5) 0.0038(5) 0.0021(5)
C5 0.0339(6) 0.0331(7) 0.0378(7) 0.0021(5) 0.0004(5) -0.0014(5)
C6 0.0362(7) 0.0410(8) 0.0349(7) 0.0011(6) 0.0006(5) 0.0031(6)
C7 0.0296(6) 0.0392(8) 0.0331(7) -0.0001(5) -0.0009(5) 0.0003(5)
C8 0.0298(6) 0.0382(7) 0.0366(7) -0.0002(5) 0.0002(5) 0.0031(6)
C9 0.0317(6) 0.0418(8) 0.0360(7) 0.0021(6) 0.0011(5) 0.0044(6)
C10 0.0324(6) 0.0392(8) 0.0373(7) 0.0012(5) 0.0015(5) 0.0051(6)
C11 0.0316(6) 0.0402(8) 0.0349(7) 0.0008(6) 0.0024(5) 0.0036(6)
C12 0.0302(6) 0.0399(8) 0.0336(7) -0.0014(5) -0.0002(5) 0.0021(5)
C13 0.0254(5) 0.0366(7) 0.0310(6) 0.0007(5) 0.0038(5) 0.0018(5)
C14 0.0333(6) 0.0344(7) 0.0326(7) -0.0011(5) 0.0027(5) -0.0032(5)
C15 0.0331(6) 0.0440(8) 0.0262(6) 0.0002(6) 0.0006(5) -0.0018(5)
C16 0.0319(6) 0.0370(7) 0.0308(6) 0.0043(5) 0.0057(5) 0.0048(5)
C17 0.0329(6) 0.0331(7) 0.0378(7) -0.0025(5) 0.0038(5) -0.0017(5)
C18 0.0306(6) 0.0380(7) 0.0319(6) -0.0020(5) -0.0011(5) -0.0018(5)
N1 0.0472(7) 0.0461(8) 0.0546(9) 0.0099(6) 0.0122(6) 0.0195(6)
N2 0.0456(7) 0.0441(7) 0.0374(7) 0.0088(5) 0.0070(5) 0.0073(5)
O1 0.1054(11) 0.0459(7) 0.0723(9) 0.0311(7) 0.0135(8) 0.0148(6)
O2 0.0669(8) 0.0649(8) 0.0577(8) 0.0122(6) -0.0070(6) 0.0217(6)
O3 0.0610(7) 0.0662(8) 0.0425(6) 0.0087(6) -0.0101(5) 0.0134(5)
O4 0.0983(10) 0.0381(7) 0.0641(8) 0.0119(6) -0.0067(7) 0.0049(5)

loop_
_atom_type_symbol
_atom_type_description
_atom_type_scat_dispersion_real
_atom_type_scat_dispersion_imag
_atom_type_scat_source
C C 0.0033 0.0016 'International Tables Vol C Tables 4.2.6.8 and 6.1.1.4'
H H 0.0000 0.0000 'International Tables Vol C Tables 4.2.6.8 and 6.1.1.4'
N N 0.0061 0.0033 'International Tables Vol C Tables 4.2.6.8 and 6.1.1.4'
O O 0.0106 0.0060 'International Tables Vol C Tables 4.2.6.8 and 6.1.1.4'

loop_
_geom_angle_atom_site_label_1
_geom_angle_atom_site_label_2
_geom_angle_atom_site_label_3
_geom_angle
_geom_angle_publ_flag
C2 C1 C6 122.10(10) no
C2 C1 N1 119.30(10) no
C6 C1 N1 118.60(10) no
C3 C2 C1 118.90(10) no
C3 C2 H2 120.5 no
C1 C2 H2 120.5 no
C2 C3 C4 121.20(10) no
C2 C3 H3 119.4 no
C4 C3 H3 119.4 no
C3 C4 C5 117.90(10) yes
C3 C4 C7 119.50(10) no
C5 C4 C7 122.70(10) yes
C6 C5 C4 121.90(10) no
C6 C5 H5 119.1 no
C4 C5 H5 119.1 no
C5 C6 C1 118.00(10) no
C5 C6 H6 121.0 no
C1 C6 H6 121.0 no
C8 C7 C4 126.00(10) yes
C8 C7 H7 117.0 no
C4 C7 H7 117.0 no
C7 C8 C9 124.80(10) no
C7 C8 H8 117.6 no
C9 C8 H8 117.6 no
C10 C9 C8 123.20(10) no
C10 C9 H9 118.4 no
C8 C9 H9 118.4 no
C9 C10 C11 125.30(10) no
C9 C10 H10 117.3 no
C11 C10 H10 117.3 no
C12 C11 C10 123.10(10) no
C12 C11 H11 118.4 no
C10 C11 H11 118.4 no
C11 C12 C13 127.40(10) yes
C11 C12 H12 116.3 no
C13 C12 H12 116.3 no
C14 C13 C18 118.00(10) yes
C14 C13 C12 123.00(10) yes
C18 C13 C12 119.00(10) no
C15 C14 C13 121.30(10) no
C15 C14 H14 119.3 no
C13 C14 H14 119.3 no
C14 C15 C16 118.60(10) no
C14 C15 H15 120.7 no
C16 C15 H15 120.7 no
C17 C16 C15 122.10(10) no
C17 C16 N2 118.90(10) no
C15 C16 N2 119.00(10) no
C16 C17 C18 118.50(10) no
C16 C17 H17 120.8 no
C18 C17 H17 120.8 no
C17 C18 C13 121.50(10) no
C17 C18 H18 119.2 no
C13 C18 H18 119.2 no
O2 N1 O1 123.30(10) yes
O2 N1 C1 118.50(10) no
O1 N1 C1 118.20(10) yes
O3 N2 O4 123.40(10) yes
O3 N2 C16 118.30(10) no
O4 N2 C16 118.30(10) yes

loop_
_geom_bond_atom_site_label_1
_geom_bond_atom_site_label_2
_geom_bond_distance
_geom_bond_publ_flag
C1 C2 1.379(2) no
C1 C6 1.384(2) no
C1 N1 1.463(2) yes
C2 C3 1.379(2) no
C2 H2 0.950 no
C3 C4 1.398(2) no
C3 H3 0.950 no
C4 C5 1.399(2) no
C4 C7 1.459(2) yes
C5 C6 1.378(2) no
C5 H5 0.950 no
C6 H6 0.950 no
C7 C8 1.340(2) yes
C7 H7 0.950 no
C8 C9 1.437(2) yes
C8 H8 0.950 no
C9 C10 1.342(2) yes
C9 H9 0.950 no
C10 C11 1.437(2) yes
C10 H10 0.950 no
C11 C12 1.341(2) yes
C11 H11 0.950 no
C12 C13 1.457(2) yes
C12 H12 0.950 no
C13 C14 1.400(2) no
C13 C18 1.401(2) no
C14 C15 1.381(2) no
C14 H14 0.950 no
C15 C16 1.384(2) no
C15 H15 0.950 no
C16 C17 1.381(2) no
C16 N2 1.463(2) yes
C17 C18 1.381(2) no
C17 H17 0.950 no
C18 H18 0.950 no
N1 O2 1.225(2) yes
N1 O1 1.226(2) yes
N2 O3 1.223(2) yes
N2 O4 1.224(2) yes

loop_
_geom_hbond_atom_site_label_D
_geom_hbond_atom_site_label_H
_geom_hbond_atom_site_label_A
_geom_hbond_site_symmetry_A
_geom_hbond_distance_DH
_geom_hbond_distance_HA
_geom_hbond_distance_DA
_geom_hbond_angle_DHA
_geom_hbond_publ_flag
C7 H7 O3 2_545 0.95 2.44 3.371(2) 166 yes
C14 H14 O2 4_375 0.95 2.57 3.366(2) 141 yes
C15 H15 O1 4_375 0.95 2.61 3.454(2) 148 yes
C2 H2 O1 3_866 0.95 2.71 3.364(2) 127 yes
C5 H5 O4 3_676 0.95 2.97 3.470(2) 115 no
C6 H6 O4 3_676 0.95 2.92 3.437(2) 115 no

loop_
_geom_torsion_atom_site_label_1
_geom_torsion_atom_site_label_2
_geom_torsion_atom_site_label_3
_geom_torsion_atom_site_label_4
_geom_torsion
_geom_torsion_publ_flag
C6 C1 C2 C3 0.2(2) no
N1 C1 C2 C3 -179.20(10) no
C1 C2 C3 C4 1.1(2) no
C2 C3 C4 C5 -1.7(2) no
C2 C3 C4 C7 178.30(10) no
C3 C4 C5 C6 1.0(2) no
C7 C4 C5 C6 -179.00(10) no
C4 C5 C6 C1 0.3(2) no
C2 C1 C6 C5 -0.9(2) no
N1 C1 C6 C5 178.50(10) no
C3 C4 C7 C8 -162.00(10) no
C5 C4 C7 C8 18.0(2) yes
C4 C7 C8 C9 178.20(10) yes
C7 C8 C9 C10 -177.50(10) yes
C8 C9 C10 C11 179.00(10) yes
C9 C10 C11 C12 -179.90(10) yes
C10 C11 C12 C13 178.60(10) yes
C11 C12 C13 C14 -0.7(2) yes
C11 C12 C13 C18 179.80(10) no
C18 C13 C14 C15 0.4(2) no
C12 C13 C14 C15 -179.20(10) no
C13 C14 C15 C16 -0.1(2) no
C14 C15 C16 C17 0.1(2) no
C14 C15 C16 N2 -178.10(10) no
C15 C16 C17 C18 -0.4(2) no
N2 C16 C17 C18 177.80(10) no
C16 C17 C18 C13 0.8(2) no
C14 C13 C18 C17 -0.7(2) no
C12 C13 C18 C17 178.80(10) no
C2 C1 N1 O2 178.10(10) no
C6 C1 N1 O2 -1.4(2) yes
C2 C1 N1 O1 -1.0(2) yes
C6 C1 N1 O1 179.60(10) no
C17 C16 N2 O3 -175.60(10) no
C15 C16 N2 O3 2.7(2) yes
C17 C16 N2 O4 3.2(2) yes
C15 C16 N2 O4 -178.60(10) no
